data_7208003
loop_
_publ_author_name
'Perumalla, Sathyanarayana Reddy'
'Sun, Changquan Calvin'

_publ_section_title
;
 Design and synthesis of solid state structures with conjugate acid--base
 pair interactions
;
_journal_issue 11
_journal_name_full CrystEngComm
_journal_page_first 3851
_journal_paper_doi 10.1039/c2ce25193k
_journal_volume 14
_journal_year 2012
_chemical_formula_sum 'C12 H15 Cl N4 O3'
_chemical_formula_weight 298.73
_chemical_name_common 'Nicotinamide hydrochloride base salt'
_chemical_name_systematic
;
?
;
_space_group_IT_number 2
_symmetry_cell_setting triclinic
_symmetry_space_group_name_Hall '-P 1'
_symmetry_space_group_name_H-M 'P -1'
_atom_sites_solution_hydrogens geom
_atom_sites_solution_primary direct
_atom_sites_solution_secondary difmap
_audit_creation_method SHELXL-97
_cell_angle_alpha 78.960(2)
_cell_angle_beta 82.287(2)
_cell_angle_gamma 80.200(2)
_cell_formula_units_Z 2
_cell_length_a 6.8600(10)
_cell_length_b 8.7768(12)
_cell_length_c 11.8950(16)
_cell_measurement_reflns_used 4062
_cell_measurement_temperature 173(2)
_cell_measurement_theta_max 26.40
_cell_measurement_theta_min 2.39
_cell_volume 688.84(17)
_computing_cell_refinement 'Bruker SAINT'
_computing_data_collection 'Bruker SMART'
_computing_data_reduction 'Bruker SHELXTL'
_computing_molecular_graphics 'Bruker SHELXTL'
_computing_publication_material 'Bruker SHELXTL'
_computing_structure_refinement 'SHELXL-97 (Sheldrick, 1997)'
_computing_structure_solution 'SHELXS-97 (Sheldrick, 1990)'
_diffrn_ambient_temperature 173(2)
_diffrn_measured_fraction_theta_full 0.994
_diffrn_measured_fraction_theta_max 0.994
_diffrn_measurement_device_type 'Siemens Platform CCD'
_diffrn_measurement_method 'omega and phi scans'
_diffrn_radiation_monochromator graphite
_diffrn_radiation_source 'fine-focus sealed tube'
_diffrn_radiation_type MoK\a
_diffrn_radiation_wavelength 0.71073
_diffrn_reflns_av_R_equivalents 0.0240
_diffrn_reflns_av_sigmaI/netI 0.0269
_diffrn_reflns_limit_h_max 8
_diffrn_reflns_limit_h_min -8
_diffrn_reflns_limit_k_max 10
_diffrn_reflns_limit_k_min -10
_diffrn_reflns_limit_l_max 14
_diffrn_reflns_limit_l_min -14
_diffrn_reflns_number 7622
_diffrn_reflns_theta_full 26.42
_diffrn_reflns_theta_max 26.42
_diffrn_reflns_theta_min 1.75
_exptl_absorpt_coefficient_mu 0.291
_exptl_absorpt_correction_T_max 0.9441
_exptl_absorpt_correction_T_min 0.9026
_exptl_absorpt_correction_type multi-scan
_exptl_absorpt_process_details 'SADABS (G. Sheldrick, 2003)'
_exptl_crystal_colour colorless
_exptl_crystal_density_diffrn 1.440
_exptl_crystal_density_method 'not measured'
_exptl_crystal_description needles
_exptl_crystal_F_000 312
_exptl_crystal_size_max 0.36
_exptl_crystal_size_mid 0.28
_exptl_crystal_size_min 0.20
_refine_diff_density_max 0.210
_refine_diff_density_min -0.261
_refine_diff_density_rms 0.047
_refine_ls_extinction_method none
_refine_ls_goodness_of_fit_ref 1.018
_refine_ls_hydrogen_treatment mixed
_refine_ls_matrix_type full
_refine_ls_number_parameters 241
_refine_ls_number_reflns 2813
_refine_ls_number_restraints 0
_refine_ls_restrained_S_all 1.018
_refine_ls_R_factor_all 0.0418
_refine_ls_R_factor_gt 0.0313
_refine_ls_shift/su_max 0.001
_refine_ls_shift/su_mean 0.000
_refine_ls_structure_factor_coef Fsqd
_refine_ls_weighting_details 'calc w=1/[\s^2^(Fo^2^)+(0.0458P)^2^+0.1970P] where P=(Fo^2^+2Fc^2^)/3'
_refine_ls_weighting_scheme calc
_refine_ls_wR_factor_gt 0.0809
_refine_ls_wR_factor_ref 0.0861
_reflns_number_gt 2352
_reflns_number_total 2813
_reflns_threshold_expression >2sigma(I)
_cod_data_source_file c2ce25193k.txt
_cod_data_source_block 80a
_cod_depositor_comments
;
The following automatic conversions were performed:

'_symmetry_cell_setting' value 'Triclinic' changed to 'triclinic'
according to /home/saulius/struct/CIF-dictionaries/cif_core.dic
dictionary named 'cif_core.dic' version 2.4.1 from
2010-06-29.

'_exptl_absorpt_correction_type' value 'Multi-scan'
changed to 'multi-scan' according to
/home/saulius/struct/CIF-dictionaries/cif_core.dic dictionary named
'cif_core.dic' version 2.4.1 from 2010-06-29.

Automatic conversion script
Id: cif_fix_values 1715 2011-07-08 13:25:40Z adriana 
;
_cod_original_sg_symbol_H-M P-1
_cod_database_code 7208003

loop_
_symmetry_equiv_pos_as_xyz
'x, y, z'
'-x, -y, -z'

loop_
_atom_site_label
_atom_site_type_symbol
_atom_site_fract_x
_atom_site_fract_y
_atom_site_fract_z
_atom_site_U_iso_or_equiv
_atom_site_adp_type
_atom_site_occupancy
_atom_site_symmetry_multiplicity
_atom_site_calc_flag
O27 O 0.25805(18) 0.63224(13) 0.01498(9) 0.0324(3) Uani 1 1 d
O17 O 0.71743(17) 0.80688(13) -0.02775(9) 0.0298(3) Uani 1 1 d
N17 N 0.7082(2) 0.66976(16) -0.16896(12) 0.0259(3) Uani 1 1 d
N21 N 0.22157(19) 0.92297(15) -0.36406(11) 0.0273(3) Uani 1 1 d
N27 N 0.2146(2) 0.50155(16) -0.12385(12) 0.0303(3) Uani 1 1 d
N11 N 0.69857(19) 1.09674(15) -0.40426(11) 0.0248(3) Uani 1 1 d
C13 C 0.6824(2) 0.95389(17) -0.21438(12) 0.0207(3) Uani 1 1 d
C12 C 0.7138(2) 0.95815(17) -0.33210(12) 0.0223(3) Uani 1 1 d
C17 C 0.7037(2) 0.80157(17) -0.12943(12) 0.0220(3) Uani 1 1 d
C26 C 0.1797(2) 1.05829(18) -0.32290(14) 0.0269(3) Uani 1 1 d
C23 C 0.2055(2) 0.78332(17) -0.16930(12) 0.0217(3) Uani 1 1 d
C27 C 0.2272(2) 0.63111(17) -0.08480(12) 0.0239(3) Uani 1 1 d
C16 C 0.6547(2) 1.23448(18) -0.36644(14) 0.0280(3) Uani 1 1 d
C22 C 0.2328(2) 0.78805(18) -0.28771(13) 0.0247(3) Uani 1 1 d
C24 C 0.1650(2) 0.92449(18) -0.12874(13) 0.0251(3) Uani 1 1 d
C14 C 0.6362(2) 1.09556(18) -0.17369(13) 0.0252(3) Uani 1 1 d
C25 C 0.1498(2) 1.06429(18) -0.20655(14) 0.0272(3) Uani 1 1 d
C15 C 0.6226(2) 1.23653(18) -0.25016(14) 0.0279(3) Uani 1 1 d
O100 O 0.0879(2) 0.46339(17) -0.33795(12) 0.0423(3) Uani 1 1 d
Cl1 Cl 0.67390(6) 0.62866(4) -0.43318(3) 0.02983(13) Uani 1 1 d
H24 H 0.147(2) 0.9232(19) -0.0478(16) 0.029(4) Uiso 1 1 d
H12 H 0.744(2) 0.8671(19) -0.3706(13) 0.021(4) Uiso 1 1 d
H14 H 0.615(2) 1.0991(19) -0.0948(15) 0.030(4) Uiso 1 1 d
H22 H 0.265(2) 0.696(2) -0.3196(14) 0.026(4) Uiso 1 1 d
H25 H 0.121(2) 1.164(2) -0.1827(15) 0.030(4) Uiso 1 1 d
H26 H 0.171(3) 1.153(2) -0.3793(16) 0.040(5) Uiso 1 1 d
H16 H 0.647(3) 1.326(2) -0.4247(16) 0.040(5) Uiso 1 1 d
H102 H 0.160(3) 0.444(3) -0.393(2) 0.051(7) Uiso 1 1 d
H15 H 0.592(3) 1.332(2) -0.2245(15) 0.034(5) Uiso 1 1 d
H17B H 0.720(3) 0.578(2) -0.1228(17) 0.038(5) Uiso 1 1 d
H17A H 0.692(3) 0.665(2) -0.2420(17) 0.035(5) Uiso 1 1 d
H27B H 0.223(3) 0.410(2) -0.0776(17) 0.040(5) Uiso 1 1 d
H11 H 0.722(3) 1.095(2) -0.482(2) 0.054(6) Uiso 1 1 d
H27A H 0.176(3) 0.498(2) -0.1908(19) 0.052(6) Uiso 1 1 d
H101 H -0.019(4) 0.508(3) -0.365(2) 0.080(9) Uiso 1 1 d

loop_
_atom_site_aniso_label
_atom_site_aniso_U_11
_atom_site_aniso_U_22
_atom_site_aniso_U_33
_atom_site_aniso_U_23
_atom_site_aniso_U_13
_atom_site_aniso_U_12
O27 0.0490(7) 0.0280(6) 0.0198(6) 0.0006(4) -0.0080(5) -0.0068(5)
O17 0.0441(7) 0.0272(6) 0.0177(5) -0.0006(4) -0.0051(5) -0.0066(5)
N17 0.0377(8) 0.0206(7) 0.0183(6) 0.0011(5) -0.0056(6) -0.0044(6)
N21 0.0336(7) 0.0256(7) 0.0208(6) 0.0015(5) -0.0029(5) -0.0059(5)
N27 0.0478(9) 0.0223(7) 0.0200(7) 0.0034(6) -0.0090(6) -0.0069(6)
N11 0.0342(7) 0.0222(6) 0.0185(6) 0.0004(5) -0.0056(5) -0.0078(5)
C13 0.0207(7) 0.0218(7) 0.0192(7) -0.0014(6) -0.0031(6) -0.0039(6)
C12 0.0289(8) 0.0184(7) 0.0198(7) -0.0012(6) -0.0042(6) -0.0051(6)
C17 0.0220(7) 0.0243(8) 0.0186(7) -0.0008(6) -0.0017(6) -0.0038(6)
C26 0.0294(8) 0.0220(8) 0.0276(8) 0.0024(6) -0.0045(6) -0.0055(6)
C23 0.0207(7) 0.0239(8) 0.0195(7) -0.0006(6) -0.0023(6) -0.0037(6)
C27 0.0241(8) 0.0257(8) 0.0201(7) 0.0000(6) -0.0016(6) -0.0034(6)
C16 0.0335(9) 0.0205(8) 0.0299(8) 0.0022(6) -0.0097(7) -0.0063(6)
C22 0.0302(8) 0.0222(8) 0.0203(7) -0.0018(6) -0.0013(6) -0.0033(6)
C24 0.0250(8) 0.0289(8) 0.0217(8) -0.0052(6) -0.0022(6) -0.0043(6)
C14 0.0260(8) 0.0284(8) 0.0213(8) -0.0047(6) -0.0034(6) -0.0033(6)
C25 0.0279(8) 0.0220(8) 0.0325(8) -0.0056(6) -0.0048(7) -0.0037(6)
C15 0.0325(9) 0.0213(8) 0.0312(8) -0.0070(6) -0.0070(7) -0.0013(6)
O100 0.0478(8) 0.0506(8) 0.0296(7) -0.0157(6) -0.0089(7) 0.0036(7)
Cl1 0.0423(2) 0.0233(2) 0.0248(2) -0.00470(14) -0.00618(16) -0.00465(16)

loop_
_atom_type_symbol
_atom_type_description
_atom_type_scat_dispersion_real
_atom_type_scat_dispersion_imag
_atom_type_scat_source
C C 0.0033 0.0016 'International Tables Vol C Tables 4.2.6.8 and 6.1.1.4'
H H 0.0000 0.0000 'International Tables Vol C Tables 4.2.6.8 and 6.1.1.4'
N N 0.0061 0.0033 'International Tables Vol C Tables 4.2.6.8 and 6.1.1.4'
O O 0.0106 0.0060 'International Tables Vol C Tables 4.2.6.8 and 6.1.1.4'
Cl Cl 0.1484 0.1585 'International Tables Vol C Tables 4.2.6.8 and 6.1.1.4'

loop_
_geom_angle_atom_site_label_1
_geom_angle_atom_site_label_2
_geom_angle_atom_site_label_3
_geom_angle
C17 N17 H17B 121.2(12)
C17 N17 H17A 124.3(12)
H17B N17 H17A 114.4(17)
C26 N21 C22 117.91(13)
C27 N27 H27B 120.7(12)
C27 N27 H27A 125.4(13)
H27B N27 H27A 112.8(18)
C16 N11 C12 122.36(14)
C16 N11 H11 119.9(13)
C12 N11 H11 117.7(13)
C12 C13 C14 118.32(13)
C12 C13 C17 122.22(13)
C14 C13 C17 119.42(13)
N11 C12 C13 120.07(14)
N11 C12 H12 114.2(9)
C13 C12 H12 125.8(9)
O17 C17 N17 123.84(14)
O17 C17 C13 118.42(13)
N17 C17 C13 117.74(13)
N21 C26 C25 122.92(14)
N21 C26 H26 116.1(11)
C25 C26 H26 120.9(11)
C24 C23 C22 118.15(13)
C24 C23 C27 119.51(13)
C22 C23 C27 122.29(13)
O27 C27 N27 123.62(14)
O27 C27 C23 119.38(13)
N27 C27 C23 117.00(13)
N11 C16 C15 119.80(14)
N11 C16 H16 115.6(11)
C15 C16 H16 124.6(11)
N21 C22 C23 122.95(14)
N21 C22 H22 115.6(10)
C23 C22 H22 121.4(10)
C25 C24 C23 119.44(14)
C25 C24 H24 121.4(10)
C23 C24 H24 119.2(10)
C15 C14 C13 120.28(14)
C15 C14 H14 118.0(10)
C13 C14 H14 121.7(10)
C26 C25 C24 118.62(15)
C26 C25 H25 119.0(10)
C24 C25 H25 122.4(10)
C16 C15 C14 119.16(15)
C16 C15 H15 119.4(11)
C14 C15 H15 121.4(11)
H102 O100 H101 104(2)

loop_
_geom_bond_atom_site_label_1
_geom_bond_atom_site_label_2
_geom_bond_distance
O27 C27 1.2353(18)
O17 C17 1.2360(17)
N17 C17 1.3238(19)
N17 H17B 0.88(2)
N17 H17A 0.90(2)
N21 C26 1.342(2)
N21 C22 1.3449(19)
N27 C27 1.328(2)
N27 H27B 0.88(2)
N27 H27A 0.88(2)
N11 C16 1.343(2)
N11 C12 1.3447(19)
N11 H11 0.92(2)
C13 C12 1.382(2)
C13 C14 1.391(2)
C13 C17 1.5118(19)
C12 H12 0.974(16)
C26 C25 1.381(2)
C26 H26 0.960(19)
C23 C24 1.386(2)
C23 C22 1.389(2)
C23 C27 1.508(2)
C16 C15 1.374(2)
C16 H16 0.953(19)
C22 H22 0.941(17)
C24 C25 1.386(2)
C24 H24 0.953(18)
C14 C15 1.385(2)
C14 H14 0.936(17)
C25 H25 0.950(17)
C15 H15 0.929(18)
O100 H102 0.79(2)
O100 H101 0.84(3)
